data_2216753
loop_
_publ_author_name
'Schultz, Madeleine'

_publ_section_title
;
 Bis(\h^5^-1,3-di-<i>tert</i>-butylcyclopentadienyl)chromium(II)
;
_journal_coeditor_code SG2205
_journal_issue 12
_journal_name_full 'Acta Crystallographica Section E'
_journal_page_first m3085
_journal_page_last m3085
_journal_paper_doi 10.1107/S1600536807059491
_journal_volume 63
_journal_year 2007
_chemical_formula_iupac '[Cr (C13 H21)2]'
_chemical_formula_moiety 'C26 H42 Cr'
_chemical_formula_sum 'C26 H42 Cr'
_chemical_formula_weight 406.60
_chemical_name_common 'tetra-tertiary butyl chromocene'
_chemical_name_systematic
;
Bis(\h^5^-1,3-di-tert-butylcyclopentadienyl)chromium(II)
;
_space_group_IT_number 56
_symmetry_cell_setting orthorhombic
_symmetry_space_group_name_Hall '-P 2ab 2ac'
_symmetry_space_group_name_H-M 'P c c n'
_atom_sites_solution_hydrogens geom
_atom_sites_solution_primary direct
_atom_sites_solution_secondary difmap
_audit_creation_method SHELXL-97
_cell_angle_alpha 90.00
_cell_angle_beta 90.00
_cell_angle_gamma 90.00
_cell_formula_units_Z 8
_cell_length_a 11.7750(6)
_cell_length_b 12.4122(6)
_cell_length_c 32.621(2)
_cell_measurement_reflns_used 5151
_cell_measurement_temperature 134(2)
_cell_measurement_theta_max 44.25
_cell_measurement_theta_min 1.5
_cell_volume 4767.7(4)
_computing_cell_refinement 'XPREP (Sheldrick, 1995)'
_computing_data_collection 'SMART (Siemens, 1995a)'
_computing_data_reduction 'SAINT (Siemens, 1995b)'
_computing_molecular_graphics 'XP in SHELXTL (Sheldrick, 1998)'
_computing_publication_material 'SHELXL97 (Sheldrick, 1997b)'
_computing_structure_refinement 'SHELXL97 (Sheldrick, 1997b)'
_computing_structure_solution 'SHELXS97 (Sheldrick, 1997a)'
_diffrn_ambient_temperature 134(2)
_diffrn_measured_fraction_theta_full 0.995
_diffrn_measured_fraction_theta_max 0.904
_diffrn_measurement_device_type 'Bruker SMART 1K CCD'
_diffrn_measurement_method \w-scan
_diffrn_radiation_monochromator graphite
_diffrn_radiation_source 'fine-focus sealed tube'
_diffrn_radiation_type MoK\a
_diffrn_radiation_wavelength 0.71073
_diffrn_reflns_av_R_equivalents 0.0771
_diffrn_reflns_av_sigmaI/netI 0.0659
_diffrn_reflns_limit_h_max 13
_diffrn_reflns_limit_h_min -12
_diffrn_reflns_limit_k_max 15
_diffrn_reflns_limit_k_min -14
_diffrn_reflns_limit_l_max 39
_diffrn_reflns_limit_l_min -29
_diffrn_reflns_number 21800
_diffrn_reflns_theta_full 25.00
_diffrn_reflns_theta_max 26.29
_diffrn_reflns_theta_min 1.25
_diffrn_standards_interval_count 0
_diffrn_standards_number 0
_exptl_absorpt_coefficient_mu 0.487
_exptl_absorpt_correction_T_max 0.9620
_exptl_absorpt_correction_T_min 0.9046
_exptl_absorpt_correction_type multi-scan
_exptl_absorpt_process_details '(XPREP; Sheldrick, 1995)'
_exptl_crystal_colour red
_exptl_crystal_density_diffrn 1.133
_exptl_crystal_density_method 'not measured'
_exptl_crystal_description block
_exptl_crystal_F_000 1776
_exptl_crystal_size_max 0.21
_exptl_crystal_size_mid 0.19
_exptl_crystal_size_min 0.08
_refine_diff_density_max 0.291
_refine_diff_density_min -0.261
_refine_ls_extinction_method none
_refine_ls_goodness_of_fit_ref 1.022
_refine_ls_hydrogen_treatment constr
_refine_ls_matrix_type full
_refine_ls_number_parameters 257
_refine_ls_number_reflns 4385
_refine_ls_number_restraints 0
_refine_ls_restrained_S_all 1.022
_refine_ls_R_factor_all 0.0966
_refine_ls_R_factor_gt 0.0435
_refine_ls_shift/su_max 0.000
_refine_ls_shift/su_mean 0.000
_refine_ls_structure_factor_coef Fsqd
_refine_ls_weighting_details 'calc w=1/[\s^2^(Fo^2^)+(0.0517P)^2^+1.1310P] where P=(Fo^2^+2Fc^2^)/3'
_refine_ls_weighting_scheme calc
_refine_ls_wR_factor_gt 0.0985
_refine_ls_wR_factor_ref 0.1138
_reflns_number_gt 2665
_reflns_number_total 4385
_reflns_threshold_expression >2sigma(I)
_cod_data_source_file sg2205.cif
_cod_data_source_block I
_cod_depositor_comments
;
The following automatic conversions were performed:

'_chemical_melting_point' value 'not measured' was changed to '?' -
the value is undefined or not given.

Automatic conversion script
Id: cif_fix_values 1646 2011-03-28 12:23:43Z adriana 

The following automatic conversions were performed:

'_chemical_melting_point' value 'not measured' was changed to '?' -
the value is undefined or not given.

Automatic conversion script
Id: cif_fix_values 1715 2011-07-08 13:25:40Z adriana 
;
_cod_original_sg_symbol_H-M Pccn
_cod_database_code 2216753
_cod_database_fobs_code 2216753

loop_
_symmetry_equiv_pos_as_xyz
'x, y, z'
'-x+1/2, -y+1/2, z'
'x+1/2, -y, -z+1/2'
'-x, y+1/2, -z+1/2'
'-x, -y, -z'
'x-1/2, y-1/2, -z'
'-x-1/2, y, z-1/2'
'x, -y-1/2, z-1/2'

loop_
_atom_site_type_symbol
_atom_site_label
_atom_site_fract_x
_atom_site_fract_y
_atom_site_fract_z
_atom_site_U_iso_or_equiv
_atom_site_adp_type
_atom_site_calc_flag
_atom_site_refinement_flags
_atom_site_occupancy
Cr Cr1 0.2500 0.7500 0.044372(18) 0.01940(17) Uani d S 1
Cr Cr2 0.2500 0.2500 0.181375(18) 0.01916(17) Uani d S 1
C C1 0.3177(2) 0.5946(2) 0.02512(9) 0.0212(7) Uani d . 1
C C2 0.3437(2) 0.6067(2) 0.06750(8) 0.0207(7) Uani d . 1
H H2 0.3188 0.5594 0.0886 0.025 Uiso calc R 1
C C3 0.4122(2) 0.6995(2) 0.07379(8) 0.0222(7) Uani d . 1
C C4 0.4290(2) 0.7466(2) 0.03457(8) 0.0234(6) Uani d . 1
H H4 0.4712 0.8102 0.0292 0.028 Uiso calc R 1
C C5 0.3721(2) 0.6824(2) 0.00459(9) 0.0220(7) Uani d . 1
H H5 0.3706 0.6957 -0.0241 0.026 Uiso calc R 1
C C6 0.2885(2) 0.4079(2) 0.21043(9) 0.0228(7) Uani d . 1
C C7 0.3923(2) 0.3517(2) 0.20460(9) 0.0230(7) Uani d . 1
H H7 0.4439 0.3332 0.2259 0.028 Uiso calc R 1
C C8 0.4079(2) 0.3272(2) 0.16259(9) 0.0213(7) Uani d . 1
C C9 0.3112(2) 0.3702(2) 0.14162(9) 0.0221(7) Uani d . 1
H H9 0.2981 0.3669 0.1129 0.026 Uiso calc R 1
C C10 0.2378(3) 0.4189(2) 0.17099(9) 0.0252(7) Uani d . 1
H H10 0.1673 0.4528 0.1653 0.030 Uiso calc R 1
C C11 0.2585(3) 0.4994(2) 0.00510(8) 0.0239(6) Uani d . 1
C C12 0.1652(3) 0.4525(2) 0.03243(9) 0.0309(8) Uani d . 1
H H12A 0.1978 0.4315 0.0589 0.046 Uiso calc R 1
H H12B 0.1320 0.3892 0.0191 0.046 Uiso calc R 1
H H12C 0.1061 0.5069 0.0368 0.046 Uiso calc R 1
C C13 0.3488(3) 0.4123(2) -0.00243(11) 0.0428(9) Uani d . 1
H H13A 0.4074 0.4406 -0.0208 0.064 Uiso calc R 1
H H13B 0.3131 0.3491 -0.0150 0.064 Uiso calc R 1
H H13C 0.3834 0.3916 0.0237 0.064 Uiso calc R 1
C C14 0.2046(3) 0.5316(3) -0.03600(9) 0.0365(8) Uani d . 1
H H14A 0.1471 0.5873 -0.0313 0.055 Uiso calc R 1
H H14B 0.1688 0.4684 -0.0485 0.055 Uiso calc R 1
H H14C 0.2635 0.5596 -0.0544 0.055 Uiso calc R 1
C C61 0.2435(3) 0.4578(2) 0.25000(9) 0.0271(7) Uani d . 1
C C62 0.2590(3) 0.5806(2) 0.24669(10) 0.0371(8) Uani d . 1
H H62A 0.3396 0.5972 0.2426 0.056 Uiso calc R 1
H H62B 0.2322 0.6149 0.2720 0.056 Uiso calc R 1
H H62C 0.2151 0.6078 0.2234 0.056 Uiso calc R 1
C C63 0.3097(3) 0.4167(3) 0.28684(9) 0.0359(8) Uani d . 1
H H63A 0.3036 0.3381 0.2883 0.054 Uiso calc R 1
H H63B 0.2784 0.4485 0.3119 0.054 Uiso calc R 1
H H63C 0.3897 0.4372 0.2841 0.054 Uiso calc R 1
C C64 0.1172(3) 0.4333(3) 0.25587(10) 0.0394(9) Uani d . 1
H H64A 0.0746 0.4592 0.2320 0.059 Uiso calc R 1
H H64B 0.0897 0.4697 0.2806 0.059 Uiso calc R 1
H H64C 0.1065 0.3554 0.2587 0.059 Uiso calc R 1
C C31 0.4666(2) 0.7361(2) 0.11388(9) 0.0256(7) Uani d . 1
C C32 0.4532(3) 0.8584(2) 0.11985(10) 0.0368(8) Uani d . 1
H H32A 0.4852 0.8962 0.0961 0.055 Uiso calc R 1
H H32B 0.4934 0.8806 0.1447 0.055 Uiso calc R 1
H H32C 0.3724 0.8762 0.1225 0.055 Uiso calc R 1
C C33 0.4152(3) 0.6778(3) 0.15074(9) 0.0361(8) Uani d . 1
H H33A 0.3334 0.6919 0.1519 0.054 Uiso calc R 1
H H33B 0.4511 0.7039 0.1760 0.054 Uiso calc R 1
H H33C 0.4282 0.6001 0.1480 0.054 Uiso calc R 1
C C34 0.5942(3) 0.7094(3) 0.11186(10) 0.0371(8) Uani d . 1
H H34A 0.6040 0.6326 0.1059 0.056 Uiso calc R 1
H H34B 0.6298 0.7266 0.1382 0.056 Uiso calc R 1
H H34C 0.6299 0.7522 0.0901 0.056 Uiso calc R 1
C C81 0.5135(2) 0.2797(2) 0.14232(9) 0.0234(7) Uani d . 1
C C82 0.5899(3) 0.3743(3) 0.12892(10) 0.0350(8) Uani d . 1
H H82A 0.6575 0.3461 0.1150 0.053 Uiso calc R 1
H H82B 0.6130 0.4157 0.1531 0.053 Uiso calc R 1
H H82C 0.5477 0.4211 0.1101 0.053 Uiso calc R 1
C C83 0.4825(3) 0.2132(2) 0.10470(9) 0.0340(8) Uani d . 1
H H83A 0.4345 0.1525 0.1130 0.051 Uiso calc R 1
H H83B 0.5519 0.1859 0.0918 0.051 Uiso calc R 1
H H83C 0.4411 0.2584 0.0851 0.051 Uiso calc R 1
C C84 0.5793(2) 0.2087(3) 0.17218(9) 0.0316(8) Uani d . 1
H H84A 0.5305 0.1497 0.1816 0.047 Uiso calc R 1
H H84B 0.6035 0.2518 0.1958 0.047 Uiso calc R 1
H H84C 0.6463 0.1789 0.1584 0.047 Uiso calc R 1

loop_
_atom_site_aniso_label
_atom_site_aniso_U_11
_atom_site_aniso_U_22
_atom_site_aniso_U_33
_atom_site_aniso_U_12
_atom_site_aniso_U_13
_atom_site_aniso_U_23
Cr1 0.0175(3) 0.0205(3) 0.0202(4) 0.0028(3) 0.000 0.000
Cr2 0.0189(3) 0.0191(3) 0.0195(3) -0.0008(3) 0.000 0.000
C1 0.0182(16) 0.0217(15) 0.0237(17) 0.0048(13) 0.0014(13) 0.0011(13)
C2 0.0205(16) 0.0207(15) 0.0208(16) 0.0032(13) 0.0000(13) 0.0015(13)
C3 0.0176(15) 0.0264(16) 0.0227(17) 0.0032(13) -0.0001(13) 0.0017(14)
C4 0.0186(14) 0.0208(14) 0.0308(16) 0.0001(14) 0.0038(12) -0.0007(15)
C5 0.0184(15) 0.0250(16) 0.0225(17) 0.0041(13) 0.0042(13) -0.0001(13)
C6 0.0226(15) 0.0218(15) 0.0241(17) -0.0014(13) 0.0007(13) 0.0006(13)
C7 0.0240(16) 0.0239(15) 0.0210(17) -0.0032(13) -0.0051(13) 0.0025(13)
C8 0.0215(16) 0.0200(15) 0.0225(16) -0.0054(13) -0.0012(13) 0.0012(13)
C9 0.0271(17) 0.0194(15) 0.0198(17) -0.0032(13) -0.0005(13) 0.0033(13)
C10 0.0241(17) 0.0192(14) 0.0322(17) 0.0015(14) -0.0014(14) 0.0025(13)
C11 0.0256(16) 0.0224(14) 0.0236(15) 0.0009(14) 0.0006(15) -0.0023(12)
C12 0.0351(19) 0.0294(17) 0.0281(19) -0.0065(15) -0.0056(15) 0.0023(15)
C13 0.039(2) 0.0292(18) 0.060(2) 0.0042(16) -0.0033(18) -0.0139(18)
C14 0.046(2) 0.038(2) 0.0246(19) -0.0098(16) -0.0054(15) -0.0028(15)
C31 0.0210(15) 0.0266(17) 0.0292(17) 0.0015(14) -0.0045(13) -0.0037(14)
C32 0.039(2) 0.0331(19) 0.039(2) 0.0012(16) -0.0122(16) -0.0095(16)
C33 0.040(2) 0.043(2) 0.0256(19) -0.0033(16) -0.0072(16) 0.0005(16)
C34 0.0281(18) 0.044(2) 0.039(2) 0.0013(15) -0.0122(16) -0.0042(16)
C61 0.0242(16) 0.0265(16) 0.0306(17) -0.0005(16) 0.0003(16) -0.0067(13)
C62 0.044(2) 0.0304(17) 0.0374(19) -0.0014(18) 0.0040(17) -0.0119(15)
C63 0.0387(19) 0.042(2) 0.0271(19) 0.0016(17) 0.0016(16) -0.0069(16)
C64 0.0309(19) 0.049(2) 0.038(2) -0.0016(17) 0.0084(16) -0.0178(17)
C81 0.0197(15) 0.0263(17) 0.0242(17) -0.0006(12) 0.0026(13) -0.0008(13)
C82 0.0292(18) 0.0374(19) 0.038(2) -0.0041(15) 0.0093(16) 0.0024(16)
C83 0.0324(18) 0.0415(19) 0.0280(18) 0.0009(15) 0.0050(15) -0.0053(15)
C84 0.0248(17) 0.0380(18) 0.0321(19) 0.0036(15) 0.0027(15) 0.0003(15)

loop_
_atom_type_symbol
_atom_type_description
_atom_type_scat_dispersion_real
_atom_type_scat_dispersion_imag
_atom_type_scat_source
C C 0.0033 0.0016 'International Tables Vol C Tables 4.2.6.8 and 6.1.1.4'
H H 0.0000 0.0000 'International Tables Vol C Tables 4.2.6.8 and 6.1.1.4'
Cr Cr 0.3209 0.6236 'International Tables Vol C Tables 4.2.6.8 and 6.1.1.4'

loop_
_geom_angle_atom_site_label_1
_geom_angle_atom_site_label_2
_geom_angle_atom_site_label_3
_geom_angle_site_symmetry_1
_geom_angle_site_symmetry_3
_geom_angle
_geom_angle_publ_flag
Cg1 Cr1 Cg1 2_565 . 173.3 y
Cg2 Cr2 Cg2 2 . 173.1 y
C5 Cr1 C5 2_565 . 104.13(16) ?
C5 Cr1 C4 2_565 2_565 39.34(10) ?
C5 Cr1 C4 . 2_565 126.08(11) ?
C5 Cr1 C4 2_565 . 126.08(11) ?
C5 Cr1 C4 . . 39.34(10) ?
C4 Cr1 C4 2_565 . 162.75(15) ?
C5 Cr1 C1 2_565 2_565 38.89(10) ?
C5 Cr1 C1 . 2_565 115.10(11) ?
C4 Cr1 C1 2_565 2_565 65.00(11) ?
C4 Cr1 C1 . 2_565 109.65(11) ?
C5 Cr1 C1 2_565 . 115.09(11) ?
C5 Cr1 C1 . . 38.89(10) ?
C4 Cr1 C1 2_565 . 109.65(11) ?
C4 Cr1 C1 . . 65.00(11) ?
C1 Cr1 C1 2_565 . 146.51(15) ?
C5 Cr1 C2 2_565 2_565 63.43(10) ?
C5 Cr1 C2 . 2_565 149.79(10) ?
C4 Cr1 C2 2_565 2_565 62.92(11) ?
C4 Cr1 C2 . 2_565 123.85(11) ?
C1 Cr1 C2 2_565 2_565 37.70(10) ?
C1 Cr1 C2 . 2_565 170.62(10) ?
C5 Cr1 C2 2_565 . 149.79(10) ?
C5 Cr1 C2 . . 63.43(10) ?
C4 Cr1 C2 2_565 . 123.85(11) ?
C4 Cr1 C2 . . 62.92(11) ?
C1 Cr1 C2 2_565 . 170.62(10) ?
C1 Cr1 C2 . . 37.70(10) ?
C2 Cr1 C2 2_565 . 140.35(14) ?
C5 Cr1 C3 2_565 2_565 64.46(11) ?
C5 Cr1 C3 . 2_565 163.88(11) ?
C4 Cr1 C3 2_565 2_565 37.93(10) ?
C4 Cr1 C3 . 2_565 156.62(11) ?
C1 Cr1 C3 2_565 2_565 63.98(10) ?
C1 Cr1 C3 . 2_565 133.38(10) ?
C2 Cr1 C3 2_565 2_565 37.24(10) ?
C2 Cr1 C3 . 2_565 120.26(10) ?
C5 Cr1 C3 2_565 . 163.88(11) ?
C5 Cr1 C3 . . 64.46(11) ?
C4 Cr1 C3 2_565 . 156.62(11) ?
C4 Cr1 C3 . . 37.93(10) ?
C1 Cr1 C3 2_565 . 133.38(10) ?
C1 Cr1 C3 . . 63.98(10) ?
C2 Cr1 C3 2_565 . 120.26(10) ?
C2 Cr1 C3 . . 37.24(10) ?
C3 Cr1 C3 2_565 . 128.98(14) ?
C9 Cr2 C9 2 . 103.90(16) ?
C9 Cr2 C10 2 . 125.26(11) ?
C9 Cr2 C10 . . 39.32(11) ?
C9 Cr2 C10 2 2 39.32(11) ?
C9 Cr2 C10 . 2 125.26(11) ?
C10 Cr2 C10 . 2 161.68(16) ?
C9 Cr2 C8 2 2 39.01(10) ?
C9 Cr2 C8 . 2 115.49(11) ?
C10 Cr2 C8 . 2 109.31(11) ?
C10 Cr2 C8 2 2 65.15(11) ?
C9 Cr2 C8 2 . 115.49(11) ?
C9 Cr2 C8 . . 39.01(10) ?
C10 Cr2 C8 . . 65.15(11) ?
C10 Cr2 C8 2 . 109.31(11) ?
C8 Cr2 C8 2 . 147.33(15) ?
C9 Cr2 C6 2 . 163.24(11) ?
C9 Cr2 C6 . . 64.40(11) ?
C10 Cr2 C6 . . 38.14(10) ?
C10 Cr2 C6 2 . 157.26(11) ?
C8 Cr2 C6 2 . 132.93(10) ?
C8 Cr2 C6 . . 63.81(10) ?
C9 Cr2 C6 2 2 64.40(11) ?
C9 Cr2 C6 . 2 163.24(11) ?
C10 Cr2 C6 . 2 157.26(11) ?
C10 Cr2 C6 2 2 38.14(10) ?
C8 Cr2 C6 2 2 63.81(10) ?
C8 Cr2 C6 . 2 132.93(10) ?
C6 Cr2 C6 . 2 129.54(15) ?
C9 Cr2 C7 2 . 150.22(11) ?
C9 Cr2 C7 . . 63.31(11) ?
C10 Cr2 C7 . . 63.07(11) ?
C10 Cr2 C7 2 . 124.13(11) ?
C8 Cr2 C7 2 . 170.09(10) ?
C8 Cr2 C7 . . 37.44(10) ?
C6 Cr2 C7 . . 37.18(10) ?
C6 Cr2 C7 2 . 120.48(10) ?
C9 Cr2 C7 2 2 63.31(11) ?
C9 Cr2 C7 . 2 150.22(11) ?
C10 Cr2 C7 . 2 124.13(11) ?
C10 Cr2 C7 2 2 63.07(11) ?
C8 Cr2 C7 2 2 37.44(10) ?
C8 Cr2 C7 . 2 170.09(10) ?
C6 Cr2 C7 . 2 120.48(10) ?
C6 Cr2 C7 2 2 37.18(10) ?
C7 Cr2 C7 . 2 140.28(15) ?
C2 C1 C5 . . 106.2(2) ?
C2 C1 C11 . . 126.7(2) ?
C5 C1 C11 . . 126.6(3) ?
C2 C1 Cr1 . . 72.89(15) ?
C5 C1 Cr1 . . 67.96(15) ?
C11 C1 Cr1 . . 130.08(19) ?
C3 C2 C1 . . 110.3(2) ?
C3 C2 Cr1 . . 71.48(16) ?
C1 C2 Cr1 . . 69.41(15) ?
C3 C2 H2 . . 124.8 ?
C1 C2 H2 . . 124.8 ?
Cr1 C2 H2 . . 125.9 ?
C4 C3 C2 . . 106.4(2) ?
C4 C3 C31 . . 126.3(3) ?
C2 C3 C31 . . 127.1(3) ?
C4 C3 Cr1 . . 67.41(15) ?
C2 C3 Cr1 . . 71.28(15) ?
C31 C3 Cr1 . . 130.19(19) ?
C3 C4 C5 . . 108.8(3) ?
C3 C4 Cr1 . . 74.66(16) ?
C5 C4 Cr1 . . 69.49(15) ?
C3 C4 H4 . . 125.6 ?
C5 C4 H4 . . 125.6 ?
Cr1 C4 H4 . . 121.9 ?
C4 C5 C1 . . 108.3(3) ?
C4 C5 Cr1 . . 71.16(15) ?
C1 C5 Cr1 . . 73.16(16) ?
C4 C5 H5 . . 125.8 ?
C1 C5 H5 . . 125.8 ?
Cr1 C5 H5 . . 121.6 ?
C7 C6 C10 . . 106.6(3) ?
C7 C6 C61 . . 127.7(3) ?
C10 C6 C61 . . 125.4(3) ?
C7 C6 Cr2 . . 71.66(16) ?
C10 C6 Cr2 . . 67.29(15) ?
C61 C6 Cr2 . . 130.32(19) ?
C8 C7 C6 . . 110.3(2) ?
C8 C7 Cr2 . . 69.33(15) ?
C6 C7 Cr2 . . 71.16(16) ?
C8 C7 H7 . . 124.8 ?
C6 C7 H7 . . 124.8 ?
Cr2 C7 H7 . . 126.3 ?
C7 C8 C9 . . 106.2(2) ?
C7 C8 C81 . . 127.4(2) ?
C9 C8 C81 . . 125.8(3) ?
C7 C8 Cr2 . . 73.23(16) ?
C9 C8 Cr2 . . 67.67(15) ?
C81 C8 Cr2 . . 130.35(19) ?
C10 C9 C8 . . 108.6(3) ?
C10 C9 Cr2 . . 71.23(15) ?
C8 C9 Cr2 . . 73.33(15) ?
C10 C9 H9 . . 125.7 ?
C8 C9 H9 . . 125.7 ?
Cr2 C9 H9 . . 121.4 ?
C9 C10 C6 . . 108.3(3) ?
C9 C10 Cr2 . . 69.44(15) ?
C6 C10 Cr2 . . 74.57(16) ?
C9 C10 H10 . . 125.9 ?
C6 C10 H10 . . 125.9 ?
Cr2 C10 H10 . . 121.8 ?
C1 C11 C12 . . 112.0(2) ?
C1 C11 C14 . . 111.3(2) ?
C12 C11 C14 . . 108.1(2) ?
C1 C11 C13 . . 107.3(2) ?
C12 C11 C13 . . 108.8(2) ?
C14 C11 C13 . . 109.2(3) ?
C11 C12 H12A . . 109.5 ?
C11 C12 H12B . . 109.5 ?
H12A C12 H12B . . 109.5 ?
C11 C12 H12C . . 109.5 ?
H12A C12 H12C . . 109.5 ?
H12B C12 H12C . . 109.5 ?
C11 C13 H13A . . 109.5 ?
C11 C13 H13B . . 109.5 ?
H13A C13 H13B . . 109.5 ?
C11 C13 H13C . . 109.5 ?
H13A C13 H13C . . 109.5 ?
H13B C13 H13C . . 109.5 ?
C11 C14 H14A . . 109.5 ?
C11 C14 H14B . . 109.5 ?
H14A C14 H14B . . 109.5 ?
C11 C14 H14C . . 109.5 ?
H14A C14 H14C . . 109.5 ?
H14B C14 H14C . . 109.5 ?
C63 C61 C6 . . 110.8(2) ?
C63 C61 C64 . . 109.4(3) ?
C6 C61 C64 . . 111.3(2) ?
C63 C61 C62 . . 109.1(2) ?
C6 C61 C62 . . 107.5(2) ?
C64 C61 C62 . . 108.7(3) ?
C61 C62 H62A . . 109.5 ?
C61 C62 H62B . . 109.5 ?
H62A C62 H62B . . 109.5 ?
C61 C62 H62C . . 109.5 ?
H62A C62 H62C . . 109.5 ?
H62B C62 H62C . . 109.5 ?
C61 C63 H63A . . 109.5 ?
C61 C63 H63B . . 109.5 ?
H63A C63 H63B . . 109.5 ?
C61 C63 H63C . . 109.5 ?
H63A C63 H63C . . 109.5 ?
H63B C63 H63C . . 109.5 ?
C61 C64 H64A . . 109.5 ?
C61 C64 H64B . . 109.5 ?
H64A C64 H64B . . 109.5 ?
C61 C64 H64C . . 109.5 ?
H64A C64 H64C . . 109.5 ?
H64B C64 H64C . . 109.5 ?
C3 C31 C33 . . 111.6(2) ?
C3 C31 C32 . . 111.1(2) ?
C33 C31 C32 . . 109.1(2) ?
C3 C31 C34 . . 108.0(2) ?
C33 C31 C34 . . 108.5(2) ?
C32 C31 C34 . . 108.5(2) ?
C31 C32 H32A . . 109.5 ?
C31 C32 H32B . . 109.5 ?
H32A C32 H32B . . 109.5 ?
C31 C32 H32C . . 109.5 ?
H32A C32 H32C . . 109.5 ?
H32B C32 H32C . . 109.5 ?
C31 C33 H33A . . 109.5 ?
C31 C33 H33B . . 109.5 ?
H33A C33 H33B . . 109.5 ?
C31 C33 H33C . . 109.5 ?
H33A C33 H33C . . 109.5 ?
H33B C33 H33C . . 109.5 ?
C31 C34 H34A . . 109.5 ?
C31 C34 H34B . . 109.5 ?
H34A C34 H34B . . 109.5 ?
C31 C34 H34C . . 109.5 ?
H34A C34 H34C . . 109.5 ?
H34B C34 H34C . . 109.5 ?
C83 C81 C84 . . 108.8(2) ?
C83 C81 C8 . . 111.2(2) ?
C84 C81 C8 . . 111.1(2) ?
C83 C81 C82 . . 108.9(2) ?
C84 C81 C82 . . 109.0(2) ?
C8 C81 C82 . . 107.7(2) ?
C81 C82 H82A . . 109.5 ?
C81 C82 H82B . . 109.5 ?
H82A C82 H82B . . 109.5 ?
C81 C82 H82C . . 109.5 ?
H82A C82 H82C . . 109.5 ?
H82B C82 H82C . . 109.5 ?
C81 C83 H83A . . 109.5 ?
C81 C83 H83B . . 109.5 ?
H83A C83 H83B . . 109.5 ?
C81 C83 H83C . . 109.5 ?
H83A C83 H83C . . 109.5 ?
H83B C83 H83C . . 109.5 ?
C81 C84 H84A . . 109.5 ?
C81 C84 H84B . . 109.5 ?
H84A C84 H84B . . 109.5 ?
C81 C84 H84C . . 109.5 ?
H84A C84 H84C . . 109.5 ?
H84B C84 H84C . . 109.5 ?

loop_
_geom_bond_atom_site_label_1
_geom_bond_atom_site_label_2
_geom_bond_site_symmetry_2
_geom_bond_distance
_geom_bond_publ_flag
Cr1 C1 2_565 2.180(3) ?
Cr1 C1 . 2.180(3) y
Cr1 C2 2_565 2.225(3) ?
Cr1 C2 . 2.225(3) y
Cr1 C3 2_565 2.228(3) ?
Cr1 C3 . 2.228(3) y
Cr1 C4 2_565 2.133(3) ?
Cr1 C4 . 2.133(3) y
Cr1 C5 2_565 2.111(3) ?
Cr1 C5 . 2.111(3) y
Cr1 Cg1 . 1.807 y
Cr2 C6 . 2.224(3) y
Cr2 C6 2 2.224(3) ?
Cr2 C7 . 2.230(3) y
Cr2 C7 2 2.230(3) ?
Cr2 C8 2 2.179(3) ?
Cr2 C8 . 2.179(3) y
Cr2 C9 2 2.104(3) ?
Cr2 C9 . 2.104(3) y
Cr2 C10 . 2.128(3) y
Cr2 C10 2 2.128(3) ?
Cr2 Cg2 . 1.805 y
C1 C2 . 1.424(4) ?
C1 C5 . 1.430(4) ?
C1 C11 . 1.520(4) ?
C2 C3 . 1.422(4) ?
C2 H2 . 0.9500 ?
C3 C4 . 1.420(4) ?
C3 C31 . 1.525(4) ?
C4 C5 . 1.429(4) ?
C4 H4 . 0.9500 ?
C5 H5 . 0.9500 ?
C6 C7 . 1.420(4) ?
C6 C10 . 1.425(4) ?
C6 C61 . 1.526(4) ?
C7 C8 . 1.416(4) ?
C7 H7 . 0.9500 ?
C8 C9 . 1.432(4) ?
C8 C81 . 1.527(4) ?
C9 C10 . 1.424(4) ?
C9 H9 . 0.9500 ?
C10 H10 . 0.9500 ?
C11 C12 . 1.529(4) ?
C11 C14 . 1.536(4) ?
C11 C13 . 1.536(4) ?
C12 H12A . 0.9800 ?
C12 H12B . 0.9800 ?
C12 H12C . 0.9800 ?
C13 H13A . 0.9800 ?
C13 H13B . 0.9800 ?
C13 H13C . 0.9800 ?
C14 H14A . 0.9800 ?
C14 H14B . 0.9800 ?
C14 H14C . 0.9800 ?
C61 C63 . 1.520(4) ?
C61 C64 . 1.529(4) ?
C61 C62 . 1.539(4) ?
C62 H62A . 0.9800 ?
C62 H62B . 0.9800 ?
C62 H62C . 0.9800 ?
C63 H63A . 0.9800 ?
C63 H63B . 0.9800 ?
C63 H63C . 0.9800 ?
C64 H64A . 0.9800 ?
C64 H64B . 0.9800 ?
C64 H64C . 0.9800 ?
C31 C33 . 1.529(4) ?
C31 C32 . 1.538(4) ?
C31 C34 . 1.540(4) ?
C32 H32A . 0.9800 ?
C32 H32B . 0.9800 ?
C32 H32C . 0.9800 ?
C33 H33A . 0.9800 ?
C33 H33B . 0.9800 ?
C33 H33C . 0.9800 ?
C34 H34A . 0.9800 ?
C34 H34B . 0.9800 ?
C34 H34C . 0.9800 ?
C81 C83 . 1.524(4) ?
C81 C84 . 1.525(4) ?
C81 C82 . 1.541(4) ?
C82 H82A . 0.9800 ?
C82 H82B . 0.9800 ?
C82 H82C . 0.9800 ?
C83 H83A . 0.9800 ?
C83 H83B . 0.9800 ?
C83 H83C . 0.9800 ?
C84 H84A . 0.9800 ?
C84 H84B . 0.9800 ?
C84 H84C . 0.9800 ?

loop_
_geom_torsion_atom_site_label_1
_geom_torsion_atom_site_label_2
_geom_torsion_atom_site_label_3
_geom_torsion_atom_site_label_4
_geom_torsion
C1 C2 C3 C4 0.2(3)
C1 C2 C3 C31 -174.6(3)
C2 C3 C4 C5 -0.5(3)
C31 C3 C4 C5 174.3(2)
C3 C4 C5 C1 0.6(3)
C2 C1 C5 C4 -0.5(3)
C6 C7 C8 C9 0.5(3)
C6 C7 C8 C81 172.1(3)
C7 C8 C9 C10 -0.7(3)
C81 C8 C9 C10 -172.6(2)
C8 C9 C10 C6 0.7(3)
C7 C6 C10 C9 -0.4(3)
C61 C6 C10 C9 174.1(2)
C2 C1 C11 C12 36.7(4)
C5 C1 C11 C12 -152.6(3)
C2 C1 C11 C14 157.9(3)
C5 C1 C11 C14 -31.4(4)
C2 C1 C11 C13 -82.7(3)
C5 C1 C11 C13 88.0(3)
C7 C6 C61 C63 -14.4(4)
C10 C6 C61 C63 172.3(3)
Cr2 C6 C61 C63 83.3(3)
C7 C6 C61 C64 -136.4(3)
C10 C6 C61 C64 50.3(4)
C7 C6 C61 C62 104.7(3)
C10 C6 C61 C62 -68.7(4)
C4 C3 C31 C33 171.3(3)
C2 C3 C31 C33 -14.9(4)
C4 C3 C31 C32 49.4(4)
C2 C3 C31 C32 -136.8(3)
C4 C3 C31 C34 -69.5(4)
C2 C3 C31 C34 104.3(3)
C7 C8 C81 C83 150.6(3)
C9 C8 C81 C83 -39.3(4)
C7 C8 C81 C84 29.2(4)
C9 C8 C81 C84 -160.7(3)
C7 C8 C81 C82 -90.1(3)
C9 C8 C81 C82 80.0(3)
